data_2013042
loop_
_publ_author_name
'Ramos Silva, Manuela'
'Matos Beja, Ana'
'Paix\~ao, Jose Antonio'
'Sobral, Abilio J. F. N.'
'Lopes, Susana H.'
'Rocha Gonsalves, A. M. d'A.'

_publ_section_title
;
 Hydrogen-bonding and C---H&#x00B7;&#x00B7;&#x00B7;\p interactions in
 ethyl 4-acetyl-5-methyl-3-phenyl-1<i>H</i>-pyrrole-2-carboxylate
 monohydrate
;
_journal_issue 11
_journal_name_full 'Acta Crystallographica Section C'
_journal_page_first o685
_journal_page_last o687
_journal_paper_doi 10.1107/S0108270102018255
_journal_volume 58
_journal_year 2002
_chemical_formula_moiety 'C16 H17 N O3 , H2 O'
_chemical_formula_sum 'C16 H19 N O4'
_chemical_formula_weight 289.32
_chemical_name_systematic
;
ethyl 4-acetyl-5-methyl-3-phenyl-1H-pyrrole-2-carboxylate monohydrate
;
_space_group_IT_number 14
_symmetry_cell_setting monoclinic
_symmetry_space_group_name_Hall '-P 2ybc'
_symmetry_space_group_name_H-M 'P 1 21/c 1'
_atom_sites_solution_hydrogens geom
_atom_sites_solution_primary direct
_atom_sites_solution_secondary difmap
_audit_creation_method SHELXL97
_cell_angle_alpha 90
_cell_angle_beta 105.859(8)
_cell_angle_gamma 90
_cell_formula_units_Z 4
_cell_length_a 8.9102(4)
_cell_length_b 17.1911(10)
_cell_length_c 10.4861(10)
_cell_measurement_reflns_used 25
_cell_measurement_temperature 293(2)
_cell_measurement_theta_max 35.36
_cell_measurement_theta_min 18.89
_cell_volume 1545.1(2)
_computing_cell_refinement 'CAD-4 Software'
_computing_data_collection 'CAD-4 Software (Enraf-Nonius, 1989)'
_computing_data_reduction 'HELENA (Spek, 1997)'
_computing_molecular_graphics 'ORTEPII (Johnson, 1976)'
_computing_publication_material SHELXL97
_computing_structure_refinement 'SHELXL97 (Sheldrick, 1997)'
_computing_structure_solution 'SHELXS97 (Sheldrick, 1997)'
_diffrn_ambient_temperature 293(2)
_diffrn_measured_fraction_theta_full 0.998
_diffrn_measured_fraction_theta_max 0.998
_diffrn_measurement_device_type 'Enraf-Nonius CAD-4'
_diffrn_measurement_method \w/2\q
_diffrn_radiation_monochromator graphite
_diffrn_radiation_source 'fine-focus sealed tube'
_diffrn_radiation_type CuK\a
_diffrn_radiation_wavelength 1.54180
_diffrn_reflns_av_R_equivalents 0.035
_diffrn_reflns_av_sigmaI/netI 0.034
_diffrn_reflns_limit_h_max 11
_diffrn_reflns_limit_h_min -11
_diffrn_reflns_limit_k_max 21
_diffrn_reflns_limit_k_min 0
_diffrn_reflns_limit_l_max 12
_diffrn_reflns_limit_l_min -12
_diffrn_reflns_number 6215
_diffrn_reflns_theta_full 72.46
_diffrn_reflns_theta_max 72.46
_diffrn_reflns_theta_min 5.08
_diffrn_standards_decay_% 2
_diffrn_standards_interval_time 180
_diffrn_standards_number 3
_exptl_absorpt_coefficient_mu 0.735
_exptl_absorpt_correction_T_max 0.876
_exptl_absorpt_correction_T_min 0.853
_exptl_absorpt_correction_type '\y scan'
_exptl_absorpt_process_details '(North et al., 1968)'
_exptl_crystal_colour yellow
_exptl_crystal_density_diffrn 1.244
_exptl_crystal_density_meas ?
_exptl_crystal_density_method 'not measured'
_exptl_crystal_description prism
_exptl_crystal_F_000 616
_exptl_crystal_size_max 0.46
_exptl_crystal_size_mid 0.27
_exptl_crystal_size_min 0.18
_refine_diff_density_max 0.19
_refine_diff_density_min -0.20
_refine_ls_extinction_coef 0.0073(7)
_refine_ls_extinction_expression Fc^*^=kFc[1+0.001xFc^2^\l^3^/sin(2\q)]^-1/4^
_refine_ls_extinction_method 'SHELXL97 (Sheldrick, 1997)'
_refine_ls_goodness_of_fit_ref 1.046
_refine_ls_hydrogen_treatment mixed
_refine_ls_matrix_type full
_refine_ls_number_parameters 202
_refine_ls_number_reflns 3048
_refine_ls_number_restraints 0
_refine_ls_restrained_S_all 1.046
_refine_ls_R_factor_all 0.045
_refine_ls_R_factor_gt 0.040
_refine_ls_shift/su_max <0.001
_refine_ls_shift/su_mean 0.000
_refine_ls_structure_factor_coef Fsqd
_refine_ls_weighting_details 'calc w = 1/[\s^2^(Fo^2^)+(0.0573P)^2^+0.2709P] where P=(Fo^2^+2Fc^2^)/3'
_refine_ls_weighting_scheme calc
_refine_ls_wR_factor_gt 0.105
_refine_ls_wR_factor_ref 0.110
_reflns_number_gt 2726
_reflns_number_total 3048
_reflns_threshold_expression I>2\s(I)
_cod_data_source_file ln1152.cif
_cod_data_source_block I
_cod_depositor_comments
;
The following automatic conversions were performed:

'_exptl_crystal_density_meas' value 'not measured' was changed to '?'
- the value is perceived as not measured.

Automatic conversion script
Id: cif_fix_values 3008 2015-01-20 13:52:24Z robertas 
;
_cod_original_cell_volume 1545.08(19)
_cod_original_sg_symbol_H-M 'P 21/c'
_cod_database_code 2013042
_cod_database_fobs_code 2013042

loop_
_symmetry_equiv_pos_as_xyz
'x, y, z'
'-x, y+1/2, -z+1/2'
'-x, -y, -z'
'x, -y-1/2, z-1/2'

loop_
_atom_site_label
_atom_site_fract_x
_atom_site_fract_y
_atom_site_fract_z
_atom_site_U_iso_or_equiv
_atom_site_adp_type
_atom_site_calc_flag
_atom_site_refinement_flags
_atom_site_occupancy
_atom_site_disorder_assembly
_atom_site_disorder_group
_atom_site_type_symbol
O1 0.88133(11) 0.10408(7) 0.27806(10) 0.0642(3) Uani d . 1 . . O
O2 0.68385(11) 0.15273(6) 0.11791(11) 0.0640(3) Uani d . 1 . . O
O3 0.23843(13) -0.08282(8) 0.35097(12) 0.0782(4) Uani d . 1 . . O
O4 0.03477(11) 0.09003(7) 0.55991(12) 0.0597(3) Uani d . 1 . . O
H41 -0.004(3) 0.0874(12) 0.475(2) 0.092(7) Uiso d . 1 . . H
H42 -0.051(3) 0.0841(13) 0.592(2) 0.101(7) Uiso d . 1 . . H
N1 0.67574(12) -0.00578(6) 0.33766(10) 0.0442(3) Uani d . 1 . . N
H1 0.7715 -0.0164 0.3771 0.053 Uiso calc R 1 . . H
C2 0.62729(14) 0.05404(7) 0.24752(11) 0.0417(3) Uani d . 1 . . C
C3 0.46600(13) 0.05257(7) 0.20471(11) 0.0394(3) Uani d . 1 . . C
C4 0.41710(14) -0.01037(7) 0.27367(11) 0.0420(3) Uani d . 1 . . C
C5 0.55279(14) -0.04469(7) 0.35483(12) 0.0433(3) Uani d . 1 . . C
C17 0.57321(17) -0.11363(8) 0.44444(14) 0.0566(4) Uani d . 1 . . C
H17A 0.6822 -0.1213 0.4867 0.085 Uiso calc R 1 . . H
H17B 0.5317 -0.1590 0.3936 0.085 Uiso calc R 1 . . H
H17C 0.5189 -0.1050 0.5106 0.085 Uiso calc R 1 . . H
C15 0.26013(15) -0.03836(8) 0.26662(13) 0.0496(3) Uani d . 1 . . C
C16 0.12506(17) -0.01554(11) 0.15351(18) 0.0731(5) Uani d . 1 . . C
H16A 0.0400 -0.0508 0.1481 0.110 Uiso calc R 1 . . H
H16B 0.1554 -0.0175 0.0725 0.110 Uiso calc R 1 . . H
H16C 0.0930 0.0364 0.1673 0.110 Uiso calc R 1 . . H
C9 0.36512(13) 0.10835(7) 0.11089(11) 0.0389(3) Uani d . 1 . . C
C10 0.34435(17) 0.10208(8) -0.02454(12) 0.0524(3) Uani d . 1 . . C
H10 0.3966 0.0634 -0.0573 0.063 Uiso calc R 1 . . H
C11 0.24661(18) 0.15282(9) -0.11168(14) 0.0595(4) Uani d . 1 . . C
H11 0.2325 0.1475 -0.2025 0.071 Uiso calc R 1 . . H
C12 0.17039(15) 0.21107(8) -0.06446(14) 0.0534(3) Uani d . 1 . . C
H12 0.1050 0.2452 -0.1230 0.064 Uiso calc R 1 . . H
C13 0.19144(15) 0.21853(7) 0.06983(14) 0.0517(3) Uani d . 1 . . C
H13 0.1403 0.2579 0.1021 0.062 Uiso calc R 1 . . H
C14 0.28840(15) 0.16766(7) 0.15739(13) 0.0471(3) Uani d . 1 . . C
H14 0.3022 0.1733 0.2481 0.057 Uiso calc R 1 . . H
C6 0.74409(14) 0.10513(7) 0.21830(12) 0.0460(3) Uani d . 1 . . C
C7 0.7887(2) 0.20652(11) 0.07913(19) 0.0771(5) Uani d . 1 . . C
H7A 0.8862 0.1808 0.0812 0.092 Uiso calc R 1 . . H
H7B 0.8111 0.2503 0.1397 0.092 Uiso calc R 1 . . H
C8 0.7114(3) 0.23353(12) -0.0563(2) 0.0897(6) Uani d . 1 . . C
H8A 0.6911 0.1899 -0.1156 0.135 Uiso calc R 1 . . H
H8B 0.7780 0.2698 -0.0842 0.135 Uiso calc R 1 . . H
H8C 0.6147 0.2585 -0.0573 0.135 Uiso calc R 1 . . H

loop_
_atom_site_aniso_label
_atom_site_aniso_U_11
_atom_site_aniso_U_22
_atom_site_aniso_U_33
_atom_site_aniso_U_12
_atom_site_aniso_U_13
_atom_site_aniso_U_23
O1 0.0413(5) 0.0833(7) 0.0640(6) -0.0005(5) 0.0077(4) 0.0147(5)
O2 0.0489(5) 0.0709(6) 0.0672(6) -0.0063(5) 0.0073(4) 0.0263(5)
O3 0.0551(6) 0.0989(9) 0.0827(8) -0.0022(6) 0.0225(5) 0.0347(7)
O4 0.0433(5) 0.0716(7) 0.0590(6) 0.0002(4) 0.0049(5) 0.0073(5)
N1 0.0397(5) 0.0475(6) 0.0423(5) 0.0077(4) 0.0060(4) 0.0041(4)
C2 0.0424(6) 0.0426(6) 0.0384(6) 0.0044(5) 0.0083(4) 0.0022(5)
C3 0.0416(6) 0.0403(6) 0.0354(5) 0.0048(4) 0.0090(4) -0.0017(4)
C4 0.0425(6) 0.0425(6) 0.0405(6) 0.0057(5) 0.0106(5) 0.0012(5)
C5 0.0458(6) 0.0430(6) 0.0404(6) 0.0055(5) 0.0107(5) 0.0017(5)
C17 0.0603(8) 0.0518(7) 0.0562(8) 0.0097(6) 0.0137(6) 0.0139(6)
C15 0.0469(7) 0.0493(7) 0.0536(7) 0.0027(5) 0.0154(6) 0.0032(6)
C16 0.0452(8) 0.0785(11) 0.0855(11) -0.0087(7) 0.0008(7) 0.0216(9)
C9 0.0374(6) 0.0391(6) 0.0386(6) 0.0015(4) 0.0076(4) 0.0011(4)
C10 0.0593(8) 0.0549(7) 0.0407(6) 0.0134(6) 0.0099(5) -0.0025(5)
C11 0.0678(9) 0.0661(9) 0.0393(6) 0.0086(7) 0.0056(6) 0.0054(6)
C12 0.0477(7) 0.0488(7) 0.0568(8) 0.0035(6) 0.0025(6) 0.0135(6)
C13 0.0497(7) 0.0420(6) 0.0626(8) 0.0085(5) 0.0140(6) 0.0019(5)
C14 0.0509(7) 0.0468(7) 0.0436(6) 0.0072(5) 0.0131(5) -0.0001(5)
C6 0.0433(6) 0.0500(7) 0.0436(6) 0.0029(5) 0.0100(5) 0.0005(5)
C7 0.0715(10) 0.0791(11) 0.0816(11) -0.0177(9) 0.0227(8) 0.0229(9)
C8 0.1153(16) 0.0819(12) 0.0797(12) 0.0005(11) 0.0398(11) 0.0248(10)

loop_
_atom_type_symbol
_atom_type_description
_atom_type_scat_dispersion_real
_atom_type_scat_dispersion_imag
_atom_type_scat_source
C C 0.0181 0.0091 'International Tables Vol C Tables 4.2.6.8 and 6.1.1.4'
H H 0.0000 0.0000 'International Tables Vol C Tables 4.2.6.8 and 6.1.1.4'
N N 0.0311 0.0180 'International Tables Vol C Tables 4.2.6.8 and 6.1.1.4'
O O 0.0492 0.0322 'International Tables Vol C Tables 4.2.6.8 and 6.1.1.4'

loop_
_geom_angle_atom_site_label_1
_geom_angle_atom_site_label_2
_geom_angle_atom_site_label_3
_geom_angle
_geom_angle_publ_flag
C6 O2 C7 117.69(12) ?
H41 O4 H42 103.6(19) ?
C5 N1 C2 110.47(10) yes
C5 N1 H1 124.8 ?
C2 N1 H1 124.8 ?
N1 C2 C3 108.09(10) yes
N1 C2 C6 118.96(11) yes
C3 C2 C6 132.93(11) ?
C2 C3 C4 106.38(10) yes
C2 C3 C9 126.09(11) ?
C4 C3 C9 127.46(10) ?
C5 C4 C3 107.02(11) yes
C5 C4 C15 123.08(11) ?
C3 C4 C15 129.89(11) ?
N1 C5 C4 108.04(11) ?
N1 C5 C17 121.24(11) ?
C4 C5 C17 130.68(12) ?
C5 C17 H17A 109.5 ?
C5 C17 H17B 109.5 ?
H17A C17 H17B 109.5 ?
C5 C17 H17C 109.5 ?
H17A C17 H17C 109.5 ?
H17B C17 H17C 109.5 ?
O3 C15 C4 120.47(12) ?
O3 C15 C16 119.08(13) ?
C4 C15 C16 120.41(12) ?
C15 C16 H16A 109.5 ?
C15 C16 H16B 109.5 ?
H16A C16 H16B 109.5 ?
C15 C16 H16C 109.5 ?
H16A C16 H16C 109.5 ?
H16B C16 H16C 109.5 ?
C10 C9 C14 118.47(11) ?
C10 C9 C3 121.01(10) ?
C14 C9 C3 120.52(10) ?
C9 C10 C11 120.72(12) ?
C9 C10 H10 119.6 ?
C11 C10 H10 119.6 ?
C12 C11 C10 120.27(13) ?
C12 C11 H11 119.9 ?
C10 C11 H11 119.9 ?
C13 C12 C11 119.60(12) ?
C13 C12 H12 120.2 ?
C11 C12 H12 120.2 ?
C12 C13 C14 120.37(12) ?
C12 C13 H13 119.8 ?
C14 C13 H13 119.8 ?
C13 C14 C9 120.56(12) ?
C13 C14 H14 119.7 ?
C9 C14 H14 119.7 ?
O1 C6 O2 123.51(12) ?
O1 C6 C2 124.06(12) ?
O2 C6 C2 112.43(11) ?
O2 C7 C8 107.72(15) ?
O2 C7 H7A 110.2 ?
C8 C7 H7A 110.2 ?
O2 C7 H7B 110.2 ?
C8 C7 H7B 110.2 ?
H7A C7 H7B 108.5 ?
C7 C8 H8A 109.5 ?
C7 C8 H8B 109.5 ?
H8A C8 H8B 109.5 ?
C7 C8 H8C 109.5 ?
H8A C8 H8C 109.5 ?
H8B C8 H8C 109.5 ?

loop_
_geom_bond_atom_site_label_1
_geom_bond_atom_site_label_2
_geom_bond_site_symmetry_2
_geom_bond_distance
_geom_bond_publ_flag
O1 C6 . 1.2122(16) yes
O2 C6 . 1.3255(15) yes
O2 C7 . 1.4492(18) ?
O3 C15 . 1.2238(17) ?
O4 H41 . 0.87(2) ?
O4 H42 . 0.92(2) ?
N1 C5 . 1.3371(16) yes
N1 C2 . 1.3836(15) yes
N1 H1 . 0.8600 ?
C2 C3 . 1.3838(16) ?
C2 C6 . 1.4569(18) yes
C3 C4 . 1.4337(17) ?
C3 C9 . 1.4873(15) ?
C4 C5 . 1.4043(16) ?
C4 C15 . 1.4617(18) yes
C5 C17 . 1.4923(17) ?
C17 H17A . 0.9600 ?
C17 H17B . 0.9600 ?
C17 H17C . 0.9600 ?
C15 C16 . 1.493(2) ?
C16 H16A . 0.9600 ?
C16 H16B . 0.9600 ?
C16 H16C . 0.9600 ?
C9 C10 . 1.3854(17) ?
C9 C14 . 1.3881(17) ?
C10 C11 . 1.3855(18) ?
C10 H10 . 0.9300 ?
C11 C12 . 1.376(2) ?
C11 H11 . 0.9300 ?
C12 C13 . 1.375(2) ?
C12 H12 . 0.9300 ?
C13 C14 . 1.3859(18) ?
C13 H13 . 0.9300 ?
C14 H14 . 0.9300 ?
C7 C8 . 1.474(3) ?
C7 H7A . 0.9700 ?
C7 H7B . 0.9700 ?
C8 H8A . 0.9600 ?
C8 H8B . 0.9600 ?
C8 H8C . 0.9600 ?

loop_
_geom_hbond_atom_site_label_D
_geom_hbond_atom_site_label_H
_geom_hbond_atom_site_label_A
_geom_hbond_site_symmetry_A
_geom_hbond_distance_DH
_geom_hbond_distance_HA
_geom_hbond_distance_DA
_geom_hbond_angle_DHA
N1 H1 O4 3_656 0.86 2.10 2.8966(14) 155
O4 H42 O3 3_556 0.92(2) 1.92(2) 2.8386(16) 173(2)
O4 H41 O1 1_455 0.87(2) 2.06(2) 2.9077(16) 167(2)

loop_
_geom_torsion_atom_site_label_1
_geom_torsion_atom_site_label_2
_geom_torsion_atom_site_label_3
_geom_torsion_atom_site_label_4
_geom_torsion
_geom_torsion_publ_flag
C5 N1 C2 C3 -0.50(14) ?
C5 N1 C2 C6 178.03(11) ?
N1 C2 C3 C4 0.61(13) ?
C6 C2 C3 C4 -177.64(13) ?
N1 C2 C3 C9 177.76(10) ?
C6 C2 C3 C9 -0.5(2) ?
C2 C3 C4 C5 -0.51(13) ?
C9 C3 C4 C5 -177.61(11) ?
C2 C3 C4 C15 -179.91(12) ?
C9 C3 C4 C15 3.0(2) ?
C2 N1 C5 C4 0.17(14) ?
C2 N1 C5 C17 178.24(11) ?
C3 C4 C5 N1 0.22(13) yes
C15 C4 C5 N1 179.67(11) ?
C3 C4 C5 C17 -177.61(13) ?
C15 C4 C5 C17 1.8(2) ?
C5 C4 C15 O3 15.1(2) yes
C3 C4 C15 O3 -165.61(14) yes
C5 C4 C15 C16 -162.52(14) yes
C3 C4 C15 C16 16.8(2) yes
C2 C3 C9 C10 78.88(16) yes
C4 C3 C9 C10 -104.56(15) yes
C2 C3 C9 C14 -101.68(14) yes
C4 C3 C9 C14 74.87(16) ?
C14 C9 C10 C11 -1.4(2) ?
C3 C9 C10 C11 178.09(13) ?
C9 C10 C11 C12 1.0(2) ?
C10 C11 C12 C13 -0.2(2) ?
C11 C12 C13 C14 -0.2(2) ?
C12 C13 C14 C9 -0.2(2) ?
C10 C9 C14 C13 1.00(19) ?
C3 C9 C14 C13 -178.45(12) ?
C7 O2 C6 O1 -0.5(2) ?
C7 O2 C6 C2 -179.95(14) ?
N1 C2 C6 O1 -8.06(19) ?
C3 C2 C6 O1 170.04(14) ?
N1 C2 C6 O2 171.40(11) ?
C3 C2 C6 O2 -10.5(2) ?
C6 O2 C7 C8 161.41(15) yes

loop_
_cod_related_entry_id
_cod_related_entry_database
_cod_related_entry_code
1 ChemSpider 21134713
